data_4500846
loop_
_publ_author_name
'Karmakar, Anirban'
'Titi, Hatem M.'
'Goldberg, Israel'

_publ_section_title
;
 Coordination Polymers of
 5-(2-Amino/Acetamido-4-carboxyphenoxy)-benzene-1,3-dioic Acids with
 Transition Metal Ions: Synthesis, Structure, and Catalytic Activity
;
_journal_issue 6
_journal_name_full 'Crystal Growth &amp; Design'
_journal_page_first 2621
_journal_paper_doi 10.1021/cg200350j
_journal_volume 11
_journal_year 2011
_chemical_formula_moiety 'C25 H21 N3 O9 Zn'
_chemical_formula_sum 'C25 H21 N3 O9 Zn'
_chemical_formula_weight 572.82
_chemical_name_systematic
; 
 ? 
;
_space_group_IT_number 2
_symmetry_cell_setting triclinic
_symmetry_space_group_name_Hall '-P 1'
_symmetry_space_group_name_H-M 'P -1'
_atom_sites_solution_hydrogens geom
_atom_sites_solution_primary direct
_atom_sites_solution_secondary difmap
_audit_creation_method SHELXL-97
_cell_angle_alpha 87.8804(6)
_cell_angle_beta 84.6264(6)
_cell_angle_gamma 69.6892(7)
_cell_formula_units_Z 2
_cell_length_a 9.7118(2)
_cell_length_b 10.7141(2)
_cell_length_c 12.0639(3)
_cell_measurement_reflns_used 4167
_cell_measurement_temperature 110(2)
_cell_measurement_theta_max 27.88
_cell_measurement_theta_min 2.03
_cell_volume 1172.05(4)
_computing_cell_refinement Denzo
_computing_data_collection 'Collect, Nonius B.V.'
_computing_data_reduction 'Denzo & Scalepack'
_computing_structure_refinement 'SHELXL-97 (Sheldrick, 1997)'
_computing_structure_solution SIR-97
_diffrn_ambient_temperature 110(2)
_diffrn_detector_area_resol_mean 12.8
_diffrn_measured_fraction_theta_full 0.984
_diffrn_measured_fraction_theta_max 0.984
_diffrn_measurement_device_type 'Nonius KappaCCD'
_diffrn_measurement_method '1 deg. \f and \w scans'
_diffrn_radiation_monochromator graphite
_diffrn_radiation_source 'fine-focus sealed tube'
_diffrn_radiation_type MoK\a
_diffrn_radiation_wavelength 0.71073
_diffrn_reflns_av_R_equivalents 0.0290
_diffrn_reflns_av_sigmaI/netI 0.0367
_diffrn_reflns_limit_h_max 12
_diffrn_reflns_limit_h_min 0
_diffrn_reflns_limit_k_max 13
_diffrn_reflns_limit_k_min -12
_diffrn_reflns_limit_l_max 15
_diffrn_reflns_limit_l_min -15
_diffrn_reflns_number 13061
_diffrn_reflns_theta_full 27.88
_diffrn_reflns_theta_max 27.88
_diffrn_reflns_theta_min 2.03
_diffrn_standards_number 0
_exptl_absorpt_coefficient_mu 1.111
_exptl_absorpt_correction_T_max 0.8970
_exptl_absorpt_correction_T_min 0.7316
_exptl_absorpt_correction_type multi-scan
_exptl_absorpt_process_details 'Blessing, 1995'
_exptl_crystal_colour colorless
_exptl_crystal_density_diffrn 1.623
_exptl_crystal_density_method 'not measured'
_exptl_crystal_description needles
_exptl_crystal_F_000 588
_exptl_crystal_size_max 0.30
_exptl_crystal_size_mid 0.15
_exptl_crystal_size_min 0.10
_refine_diff_density_max 0.453
_refine_diff_density_min -0.850
_refine_diff_density_rms 0.079
_refine_ls_extinction_method none
_refine_ls_goodness_of_fit_ref 1.048
_refine_ls_hydrogen_treatment constr
_refine_ls_matrix_type full
_refine_ls_number_parameters 343
_refine_ls_number_reflns 5502
_refine_ls_number_restraints 0
_refine_ls_restrained_S_all 1.048
_refine_ls_R_factor_all 0.0423
_refine_ls_R_factor_gt 0.0351
_refine_ls_shift/su_max 0.002
_refine_ls_shift/su_mean 0.000
_refine_ls_structure_factor_coef Fsqd
_refine_ls_weighting_details 'calc w=1/[\s^2^(Fo^2^)+(0.0591P)^2^+0.5829P] where P=(Fo^2^+2Fc^2^)/3'
_refine_ls_weighting_scheme calc
_refine_ls_wR_factor_gt 0.0923
_refine_ls_wR_factor_ref 0.0993
_reflns_number_gt 4831
_reflns_number_total 5502
_reflns_threshold_expression >2sigma(I)
_cod_data_source_file cg200350j_si_001.cif
_cod_data_source_block 10
_cod_database_code 4500846

loop_
_symmetry_equiv_pos_as_xyz
'x, y, z'
'-x, -y, -z'

loop_
_atom_site_label
_atom_site_type_symbol
_atom_site_fract_x
_atom_site_fract_y
_atom_site_fract_z
_atom_site_U_iso_or_equiv
_atom_site_adp_type
_atom_site_occupancy
_atom_site_symmetry_multiplicity
_atom_site_calc_flag
_atom_site_refinement_flags
Zn Zn 0.33232(2) 0.803443(19) -0.035248(18) 0.01322(8) Uani 1 1 d .
O1 O 1.20536(15) 0.70905(13) 0.03406(12) 0.0162(3) Uani 1 1 d .
O2 O 1.02190(15) 0.84117(13) -0.05939(12) 0.0183(3) Uani 1 1 d .
C3 C 1.0733(2) 0.74861(18) 0.00752(16) 0.0136(4) Uani 1 1 d .
C4 C 0.97865(19) 0.67460(17) 0.06297(15) 0.0122(3) Uani 1 1 d .
C5 C 0.8301(2) 0.71119(17) 0.04466(16) 0.0133(4) Uani 1 1 d .
H5 H 0.7871 0.7832 -0.0040 0.016 Uiso 1 1 calc R
C6 C 0.7448(2) 0.64173(17) 0.09797(16) 0.0132(4) Uani 1 1 d .
C7 C 0.5853(2) 0.67810(17) 0.07758(16) 0.0132(4) Uani 1 1 d .
O8 O 0.51019(15) 0.61572(13) 0.12822(13) 0.0193(3) Uani 1 1 d .
O9 O 0.53380(15) 0.77215(13) 0.00943(12) 0.0175(3) Uani 1 1 d .
C10 C 0.8074(2) 0.53564(18) 0.16911(16) 0.0139(4) Uani 1 1 d .
H10 H 0.7493 0.4888 0.2061 0.017 Uiso 1 1 calc R
C11 C 0.9549(2) 0.49977(17) 0.18494(16) 0.0137(4) Uani 1 1 d .
C12 C 1.0413(2) 0.56789(18) 0.13294(16) 0.0134(4) Uani 1 1 d .
H12 H 1.1427 0.5418 0.1451 0.016 Uiso 1 1 calc R
O13 O 1.02637(14) 0.38691(13) 0.24689(11) 0.0157(3) Uani 1 1 d .
C14 C 0.9614(2) 0.36694(18) 0.34965(16) 0.0146(4) Uani 1 1 d .
C15 C 0.8831(2) 0.46917(18) 0.42181(17) 0.0171(4) Uani 1 1 d .
H15 H 0.8655 0.5590 0.3996 0.020 Uiso 1 1 calc R
C16 C 0.8299(2) 0.44042(19) 0.52723(17) 0.0177(4) Uani 1 1 d .
H16 H 0.7760 0.5104 0.5773 0.021 Uiso 1 1 calc R
C17 C 0.8561(2) 0.30864(18) 0.55863(16) 0.0151(4) Uani 1 1 d .
C18 C 0.7968(2) 0.27487(19) 0.66905(17) 0.0174(4) Uani 1 1 d .
O19 O 0.70432(16) 0.37966(13) 0.72332(12) 0.0196(3) Uani 1 1 d .
H19 H 0.6551 0.3534 0.7876 0.029 Uiso 1 1 d .
O20 O 0.82690(18) 0.16068(14) 0.70462(13) 0.0257(3) Uani 1 1 d .
C21 C 0.9352(2) 0.20612(18) 0.48500(17) 0.0166(4) Uani 1 1 d .
H21 H 0.9522 0.1164 0.5072 0.020 Uiso 1 1 calc R
C22 C 0.9897(2) 0.23308(18) 0.37938(17) 0.0157(4) Uani 1 1 d .
N23 N 1.0755(2) 0.13528(16) 0.30581(15) 0.0215(4) Uani 1 1 d .
H23A H 1.0723 0.0533 0.3212 0.032 Uiso 1 1 d .
H23B H 1.0727 0.1577 0.2270 0.032 Uiso 1 1 d .
N24 N 0.32613(18) 0.95207(15) -0.15110(14) 0.0147(3) Uani 1 1 d .
C25 C 0.2235(2) 0.9955(2) -0.22405(18) 0.0219(4) Uani 1 1 d .
H25 H 0.1384 0.9705 -0.2133 0.026 Uiso 1 1 calc R
C26 C 0.2365(2) 1.0753(2) -0.31435(18) 0.0228(4) Uani 1 1 d .
H26 H 0.1606 1.1055 -0.3636 0.027 Uiso 1 1 calc R
C27 C 0.3618(2) 1.11134(18) -0.33271(17) 0.0167(4) Uani 1 1 d .
C28 C 0.4632(2) 1.07196(18) -0.25276(17) 0.0166(4) Uani 1 1 d .
H28 H 0.5472 1.0988 -0.2593 0.020 Uiso 1 1 calc R
C29 C 0.4418(2) 0.99407(18) -0.16408(16) 0.0155(4) Uani 1 1 d .
H29 H 0.5116 0.9691 -0.1099 0.019 Uiso 1 1 calc R
C30 C 0.3916(2) 1.18042(18) -0.43592(17) 0.0176(4) Uani 1 1 d .
C31 C 0.3343(2) 1.16631(19) -0.53458(18) 0.0199(4) Uani 1 1 d .
H31 H 0.2688 1.1179 -0.5351 0.024 Uiso 1 1 calc R
C32 C 0.3736(2) 1.22353(19) -0.63227(18) 0.0215(4) Uani 1 1 d .
H32 H 0.3318 1.2147 -0.6984 0.026 Uiso 1 1 calc R
N33 N 0.4672(2) 1.29015(18) -0.63751(16) 0.0239(4) Uani 1 1 d .
C34 C 0.5195(3) 1.3071(2) -0.5420(2) 0.0282(5) Uani 1 1 d .
H34 H 0.5848 1.3559 -0.5442 0.034 Uiso 1 1 calc R
C35 C 0.4828(2) 1.2569(2) -0.44042(19) 0.0249(4) Uani 1 1 d .
H35 H 0.5193 1.2743 -0.3745 0.030 Uiso 1 1 calc R
O36 O 0.23642(15) 0.95711(13) 0.09122(11) 0.0170(3) Uani 1 1 d .
H36A H 0.1485 1.0348 0.0785 0.026 Uiso 1 1 d .
H36B H 0.2078 0.9224 0.1524 0.026 Uiso 1 1 d .
O37 O 0.40440(17) 0.65924(13) -0.16175(12) 0.0211(3) Uani 1 1 d .
H37A H 0.4266 0.5784 -0.1530 0.032 Uiso 1 1 d .
H37B H 0.4568 0.6631 -0.2286 0.032 Uiso 1 1 d .

loop_
_atom_site_aniso_label
_atom_site_aniso_U_11
_atom_site_aniso_U_22
_atom_site_aniso_U_33
_atom_site_aniso_U_23
_atom_site_aniso_U_13
_atom_site_aniso_U_12
Zn 0.01158(12) 0.01430(13) 0.01487(13) 0.00325(8) -0.00155(8) -0.00607(8)
O1 0.0122(6) 0.0186(7) 0.0192(7) 0.0044(5) -0.0018(5) -0.0077(5)
O2 0.0161(7) 0.0182(7) 0.0216(8) 0.0067(5) -0.0024(6) -0.0076(5)
C3 0.0130(8) 0.0142(8) 0.0141(9) -0.0012(6) -0.0004(7) -0.0052(7)
C4 0.0127(8) 0.0115(8) 0.0125(9) -0.0011(6) 0.0000(7) -0.0044(6)
C5 0.0133(8) 0.0121(8) 0.0143(9) 0.0017(6) -0.0018(7) -0.0042(7)
C6 0.0115(8) 0.0132(8) 0.0146(9) -0.0015(7) -0.0011(7) -0.0039(7)
C7 0.0128(8) 0.0124(8) 0.0141(9) -0.0008(6) -0.0002(7) -0.0041(7)
O8 0.0121(6) 0.0188(7) 0.0275(8) 0.0075(5) -0.0010(6) -0.0071(5)
O9 0.0131(6) 0.0176(7) 0.0224(8) 0.0076(5) -0.0059(5) -0.0058(5)
C10 0.0124(8) 0.0145(9) 0.0156(9) 0.0023(7) -0.0003(7) -0.0059(7)
C11 0.0164(9) 0.0109(8) 0.0128(9) 0.0020(6) -0.0022(7) -0.0034(7)
C12 0.0112(8) 0.0153(9) 0.0136(9) -0.0023(7) 0.0017(7) -0.0050(7)
O13 0.0126(6) 0.0150(6) 0.0166(7) 0.0059(5) -0.0009(5) -0.0020(5)
C14 0.0120(8) 0.0169(9) 0.0156(10) 0.0041(7) -0.0026(7) -0.0061(7)
C15 0.0175(9) 0.0115(8) 0.0210(10) 0.0038(7) -0.0013(7) -0.0041(7)
C16 0.0170(9) 0.0160(9) 0.0192(10) 0.0004(7) -0.0009(7) -0.0047(7)
C17 0.0147(9) 0.0156(9) 0.0152(10) 0.0018(7) -0.0020(7) -0.0055(7)
C18 0.0179(9) 0.0168(9) 0.0184(10) -0.0008(7) -0.0018(8) -0.0068(7)
O19 0.0223(7) 0.0173(7) 0.0171(7) 0.0004(5) 0.0053(6) -0.0061(5)
O20 0.0379(9) 0.0159(7) 0.0201(8) 0.0034(6) 0.0038(7) -0.0071(6)
C21 0.0194(9) 0.0119(8) 0.0185(10) 0.0035(7) -0.0020(8) -0.0058(7)
C22 0.0154(9) 0.0171(9) 0.0155(10) 0.0010(7) -0.0032(7) -0.0063(7)
N23 0.0320(10) 0.0131(8) 0.0168(9) 0.0000(6) 0.0032(7) -0.0059(7)
N24 0.0161(8) 0.0145(7) 0.0135(8) 0.0017(6) 0.0000(6) -0.0056(6)
C25 0.0174(10) 0.0269(11) 0.0235(11) 0.0078(8) -0.0053(8) -0.0104(8)
C26 0.0183(10) 0.0298(11) 0.0213(11) 0.0093(8) -0.0070(8) -0.0092(8)
C27 0.0175(9) 0.0141(9) 0.0169(10) 0.0022(7) -0.0006(7) -0.0041(7)
C28 0.0183(9) 0.0152(9) 0.0180(10) 0.0008(7) -0.0020(7) -0.0079(7)
C29 0.0164(9) 0.0141(9) 0.0166(10) 0.0003(7) -0.0023(7) -0.0060(7)
C30 0.0149(9) 0.0154(9) 0.0197(10) 0.0036(7) 0.0005(7) -0.0026(7)
C31 0.0213(10) 0.0159(9) 0.0217(11) 0.0017(7) -0.0018(8) -0.0056(7)
C32 0.0258(10) 0.0173(10) 0.0171(10) 0.0003(7) 0.0010(8) -0.0027(8)
N33 0.0204(9) 0.0219(9) 0.0239(10) 0.0068(7) 0.0044(7) -0.0024(7)
C34 0.0239(11) 0.0305(12) 0.0314(13) 0.0124(9) -0.0032(9) -0.0122(9)
C35 0.0240(10) 0.0290(11) 0.0249(12) 0.0090(8) -0.0062(9) -0.0133(9)
O36 0.0187(7) 0.0159(6) 0.0149(7) 0.0021(5) 0.0006(5) -0.0047(5)
O37 0.0305(8) 0.0147(7) 0.0187(8) -0.0009(5) 0.0062(6) -0.0107(6)

loop_
_atom_type_symbol
_atom_type_description
_atom_type_scat_dispersion_real
_atom_type_scat_dispersion_imag
_atom_type_scat_source
C C 0.0033 0.0016 'International Tables Vol C Tables 4.2.6.8 and 6.1.1.4'
H H 0.0000 0.0000 'International Tables Vol C Tables 4.2.6.8 and 6.1.1.4'
O O 0.0106 0.0060 'International Tables Vol C Tables 4.2.6.8 and 6.1.1.4'
N N 0.0061 0.0033 'International Tables Vol C Tables 4.2.6.8 and 6.1.1.4'
Zn Zn 0.2839 1.4301 'International Tables Vol C Tables 4.2.6.8 and 6.1.1.4'

loop_
_geom_angle_atom_site_label_1
_geom_angle_atom_site_label_2
_geom_angle_atom_site_label_3
_geom_angle
_geom_angle_site_symmetry_1
_geom_angle_site_symmetry_3
O1 Zn O9 122.63(6) 1_455 .
O1 Zn N24 139.95(6) 1_455 .
O9 Zn N24 97.35(6) . .
O1 Zn O37 88.90(6) 1_455 .
O9 Zn O37 94.41(6) . .
N24 Zn O37 90.57(6) . .
O1 Zn O36 88.31(5) 1_455 .
O9 Zn O36 91.04(6) . .
N24 Zn O36 88.55(6) . .
O37 Zn O36 174.55(5) . .
C3 O1 Zn 116.56(12) . 1_655
O2 C3 O1 124.17(17) . .
O2 C3 C4 120.72(16) . .
O1 C3 C4 115.11(16) . .
C12 C4 C5 119.76(17) . .
C12 C4 C3 119.19(16) . .
C5 C4 C3 121.04(16) . .
C4 C5 C6 119.80(17) . .
C4 C5 H5 120.1 . .
C6 C5 H5 120.1 . .
C10 C6 C5 120.36(17) . .
C10 C6 C7 119.10(16) . .
C5 C6 C7 120.52(16) . .
O8 C7 O9 123.49(17) . .
O8 C7 C6 119.30(16) . .
O9 C7 C6 117.21(16) . .
C7 O9 Zn 117.46(12) . .
C11 C10 C6 118.99(17) . .
C11 C10 H10 120.5 . .
C6 C10 H10 120.5 . .
C10 C11 C12 121.46(17) . .
C10 C11 O13 121.33(16) . .
C12 C11 O13 117.02(16) . .
C11 C12 C4 119.62(17) . .
C11 C12 H12 120.2 . .
C4 C12 H12 120.2 . .
C14 O13 C11 119.02(14) . .
C15 C14 O13 123.24(16) . .
C15 C14 C22 121.78(18) . .
O13 C14 C22 114.82(16) . .
C14 C15 C16 119.86(17) . .
C14 C15 H15 120.1 . .
C16 C15 H15 120.1 . .
C17 C16 C15 119.50(18) . .
C17 C16 H16 120.2 . .
C15 C16 H16 120.2 . .
C16 C17 C21 120.15(18) . .
C16 C17 C18 120.80(17) . .
C21 C17 C18 119.02(17) . .
O20 C18 O19 123.38(19) . .
O20 C18 C17 123.40(18) . .
O19 C18 C17 113.18(16) . .
C18 O19 H19 111.0 . .
C22 C21 C17 121.10(17) . .
C22 C21 H21 119.4 . .
C17 C21 H21 119.4 . .
N23 C22 C21 123.36(17) . .
N23 C22 C14 118.97(18) . .
C21 C22 C14 117.59(17) . .
C22 N23 H23A 115.0 . .
C22 N23 H23B 116.8 . .
H23A N23 H23B 113.3 . .
C25 N24 C29 117.91(17) . .
C25 N24 Zn 123.49(13) . .
C29 N24 Zn 117.94(13) . .
N24 C25 C26 122.62(19) . .
N24 C25 H25 118.7 . .
C26 C25 H25 118.7 . .
C25 C26 C27 119.60(19) . .
C25 C26 H26 120.2 . .
C27 C26 H26 120.2 . .
C28 C27 C26 117.02(18) . .
C28 C27 C30 120.96(18) . .
C26 C27 C30 121.90(18) . .
C29 C28 C27 119.95(18) . .
C29 C28 H28 120.0 . .
C27 C28 H28 120.0 . .
N24 C29 C28 122.63(18) . .
N24 C29 H29 118.7 . .
C28 C29 H29 118.7 . .
C31 C30 C35 117.15(19) . .
C31 C30 C27 120.81(18) . .
C35 C30 C27 121.98(19) . .
C32 C31 C30 119.57(19) . .
C32 C31 H31 120.2 . .
C30 C31 H31 120.2 . .
N33 C32 C31 123.1(2) . .
N33 C32 H32 118.4 . .
C31 C32 H32 118.4 . .
C32 N33 C34 117.45(19) . .
N33 C34 C35 123.3(2) . .
N33 C34 H34 118.4 . .
C35 C34 H34 118.4 . .
C34 C35 C30 119.3(2) . .
C34 C35 H35 120.3 . .
C30 C35 H35 120.3 . .
Zn O36 H36A 120.9 . .
Zn O36 H36B 109.9 . .
H36A O36 H36B 102.4 . .
Zn O37 H37A 126.2 . .
Zn O37 H37B 127.5 . .
H37A O37 H37B 101.2 . .

loop_
_geom_bond_atom_site_label_1
_geom_bond_atom_site_label_2
_geom_bond_distance
_geom_bond_site_symmetry_2
Zn O1 1.9627(14) 1_455
Zn O9 1.9901(13) .
Zn N24 2.0682(16) .
Zn O37 2.1047(14) .
Zn O36 2.1820(13) .
O1 C3 1.272(2) .
O1 Zn 1.9627(14) 1_655
O2 C3 1.248(2) .
C3 C4 1.507(2) .
C4 C12 1.390(3) .
C4 C5 1.395(3) .
C5 C6 1.395(3) .
C5 H5 0.9500 .
C6 C10 1.394(3) .
C6 C7 1.502(2) .
C7 O8 1.256(2) .
C7 O9 1.268(2) .
C10 C11 1.379(3) .
C10 H10 0.9500 .
C11 C12 1.386(3) .
C11 O13 1.396(2) .
C12 H12 0.9500 .
O13 C14 1.381(2) .
C14 C15 1.380(3) .
C14 C22 1.403(3) .
C15 C16 1.392(3) .
C15 H15 0.9500 .
C16 C17 1.389(3) .
C16 H16 0.9500 .
C17 C21 1.394(3) .
C17 C18 1.484(3) .
C18 O20 1.226(2) .
C18 O19 1.319(2) .
O19 H19 0.9575 .
C21 C22 1.393(3) .
C21 H21 0.9500 .
C22 N23 1.380(3) .
N23 H23A 0.9015 .
N23 H23B 0.9725 .
N24 C25 1.341(3) .
N24 C29 1.342(2) .
C25 C26 1.384(3) .
C25 H25 0.9500 .
C26 C27 1.396(3) .
C26 H26 0.9500 .
C27 C28 1.392(3) .
C27 C30 1.481(3) .
C28 C29 1.377(3) .
C28 H28 0.9500 .
C29 H29 0.9500 .
C30 C31 1.394(3) .
C30 C35 1.397(3) .
C31 C32 1.391(3) .
C31 H31 0.9500 .
C32 N33 1.332(3) .
C32 H32 0.9500 .
N33 C34 1.345(3) .
C34 C35 1.385(3) .
C34 H34 0.9500 .
C35 H35 0.9500 .
O36 H36A 0.9834 .
O36 H36B 0.8794 .
O37 H37A 0.8219 .
O37 H37B 0.9200 .

loop_
_geom_hbond_atom_site_label_D
_geom_hbond_atom_site_label_H
_geom_hbond_atom_site_label_A
_geom_hbond_distance_DH
_geom_hbond_distance_HA
_geom_hbond_distance_DA
_geom_hbond_angle_DHA
_geom_hbond_site_symmetry_A
O19 H19 O8 0.96 1.75 2.6051(19) 147 2_666
N23 H23A O20 0.90 2.18 2.982(2) 148 2_756
N23 H23B O2 0.97 2.30 3.178(2) 150 2_765
O36 H36A O2 0.98 1.75 2.7327(19) 172 2_675
O36 H36B O20 0.88 1.97 2.839(2) 172 2_666
O37 H37A O8 0.82 1.97 2.7943(19) 177 2_665
O37 H37B N33 0.92 1.84 2.742(2) 167 2_674
